data_7031863
loop_
_publ_author_name
'Li, Xi-Li'
'Kang, Jia-Long'
'Zhang, Xue-Li'
'Xiao, Hong-Ping'
'Wang, Ai-Ling'
'Zhou, Liming'
'Fang, Shao-Ming'
'Liu, Cai-Ming'

_publ_section_title
;
 Anion-controlled self-assembly of two NLO-active dinuclear and molecular
 square Cu(ii) enantiomeric pairs: from antiferromagnetic to ferromagnetic
 coupling.
;
_journal_issue 46
_journal_name_full 'Dalton transactions (Cambridge, England : 2003)'
_journal_page_first 17226
_journal_page_last 17229
_journal_paper_doi 10.1039/c4dt01671h
_journal_volume 43
_journal_year 2014
_chemical_absolute_configuration syn
_chemical_formula_moiety 'C28 H34 Cl4 Cu2 N4 O2'
_chemical_formula_sum 'C28 H34 Cl4 Cu2 N4 O2'
_chemical_formula_weight 727.47
_chemical_name_systematic
; 
 ? 
;
_space_group_IT_number 1
_symmetry_cell_setting triclinic
_symmetry_space_group_name_Hall 'P 1'
_symmetry_space_group_name_H-M 'P 1'
_atom_sites_solution_hydrogens geom
_atom_sites_solution_primary direct
_atom_sites_solution_secondary difmap
_audit_creation_method SHELXL-97
_cell_angle_alpha 90.725(6)
_cell_angle_beta 93.641(7)
_cell_angle_gamma 105.836(7)
_cell_formula_units_Z 1
_cell_length_a 5.7686(5)
_cell_length_b 7.0486(5)
_cell_length_c 19.2564(16)
_cell_measurement_reflns_used 1367
_cell_measurement_temperature 298(2)
_cell_measurement_theta_max 26.3144
_cell_measurement_theta_min 2.9994
_cell_volume 751.37(11)
_computing_cell_refinement SMART
_computing_data_collection 'SMART (Bruker, 2000)'
_computing_data_reduction 'SAINT (Bruker, 2000)'
_computing_molecular_graphics SHELXTL
_computing_publication_material SHELXTL
_computing_structure_refinement SHELXTL
_computing_structure_solution 'SHELXTL (Bruker, 2000)'
_diffrn_ambient_temperature 298(2)
_diffrn_measured_fraction_theta_full 0.999
_diffrn_measured_fraction_theta_max 0.999
_diffrn_measurement_device_type 'Bruker Smart Aepex CCD'
_diffrn_measurement_method 'phi and omega scans'
_diffrn_radiation_monochromator graphite
_diffrn_radiation_source 'fine-focus sealed tube'
_diffrn_radiation_type MoK\a
_diffrn_radiation_wavelength 0.71073
_diffrn_reflns_av_R_equivalents 0.0374
_diffrn_reflns_av_sigmaI/netI 0.0870
_diffrn_reflns_limit_h_max 6
_diffrn_reflns_limit_h_min -5
_diffrn_reflns_limit_k_max 8
_diffrn_reflns_limit_k_min -8
_diffrn_reflns_limit_l_max 22
_diffrn_reflns_limit_l_min -22
_diffrn_reflns_number 4923
_diffrn_reflns_theta_full 25.10
_diffrn_reflns_theta_max 25.10
_diffrn_reflns_theta_min 3.01
_exptl_absorpt_coefficient_mu 1.805
_exptl_absorpt_correction_T_max 0.6
_exptl_absorpt_correction_T_min 0.5
_exptl_absorpt_correction_type multi-scan
_exptl_absorpt_process_details 'SADABS; Bruker, 2000'
_exptl_crystal_colour green
_exptl_crystal_density_diffrn 1.608
_exptl_crystal_density_method 'not measured'
_exptl_crystal_description block
_exptl_crystal_F_000 372
_exptl_crystal_size_max 0.35
_exptl_crystal_size_mid 0.28
_exptl_crystal_size_min 0.25
_refine_diff_density_max 0.740
_refine_diff_density_min -0.566
_refine_diff_density_rms 0.127
_refine_ls_abs_structure_details 'Flack H D (1983), Acta Cryst. A39, 876-881'
_refine_ls_abs_structure_Flack 0.02(4)
_refine_ls_extinction_method none
_refine_ls_goodness_of_fit_ref 1.141
_refine_ls_hydrogen_treatment constr
_refine_ls_matrix_type full
_refine_ls_number_parameters 365
_refine_ls_number_reflns 3893
_refine_ls_number_restraints 759
_refine_ls_restrained_S_all 1.059
_refine_ls_R_factor_all 0.0885
_refine_ls_R_factor_gt 0.0668
_refine_ls_shift/su_max 0.001
_refine_ls_shift/su_mean 0.000
_refine_ls_structure_factor_coef Fsqd
_refine_ls_weighting_details 'calc w=1/[\s^2^(Fo^2^)+(0.0656P)^2^+1.5308P] where P=(Fo^2^+2Fc^2^)/3'
_refine_ls_weighting_scheme calc
_refine_ls_wR_factor_gt 0.1594
_refine_ls_wR_factor_ref 0.1690
_reflns_number_gt 3024
_reflns_number_total 3893
_reflns_threshold_expression >2sigma(I)
_cod_data_source_file c4dt01671h2.cif
_cod_data_source_block S-1
_cod_depositor_comments
;
The following automatic conversions were performed:

'_symmetry_cell_setting' value 'Triclinic' changed to 'triclinic'
according to
/usr/data/users/saulius/crontab/automatic-downloads/rss-feeds/RSC/lib/dictionaries/cif_core.dic
dictionary named 'cif_core.dic' version 2.4.2 from 2011-04-26.

Automatic conversion script
Id: cif_fix_values 2281 2013-09-26 08:29:07Z andrius 

 Adding full bibliography for 7031862--7031865.cif.

 Adding full bibliography for 7031862--7031865.cif.
;
_cod_original_cell_volume 751.37(10)
_cod_database_code 7031863

loop_
_symmetry_equiv_pos_as_xyz
'x, y, z'

loop_
_atom_site_label
_atom_site_type_symbol
_atom_site_fract_x
_atom_site_fract_y
_atom_site_fract_z
_atom_site_U_iso_or_equiv
_atom_site_adp_type
_atom_site_occupancy
_atom_site_symmetry_multiplicity
_atom_site_calc_flag
_atom_site_refinement_flags
C1 C 0.079(3) 0.493(2) 0.8290(8) 0.0234(18) Uani 1 1 d U
C2 C -0.115(3) 0.411(2) 0.8759(8) 0.0238(19) Uani 1 1 d U
H2 H -0.2588 0.3250 0.8574 0.029 Uiso 1 1 calc R
C3 C 0.123(3) 0.590(2) 0.9668(8) 0.0224(18) Uani 1 1 d U
C4 C 0.295(3) 0.680(2) 0.9255(8) 0.0231(19) Uani 1 1 d U
H4 H 0.4284 0.7788 0.9434 0.028 Uiso 1 1 calc R
C5 C 0.050(3) 0.442(2) 0.7544(8) 0.0236(18) Uani 1 1 d U
C6 C -0.149(3) 0.328(2) 0.7240(7) 0.0271(19) Uani 1 1 d U
H6 H -0.2802 0.2718 0.7498 0.032 Uiso 1 1 calc R
C7 C -0.161(3) 0.290(2) 0.6498(8) 0.0314(18) Uani 1 1 d U
C8 C 0.065(3) 0.385(2) 0.6182(7) 0.0341(19) Uani 1 1 d U
C9 C 0.256(3) 0.505(2) 0.6568(8) 0.0321(19) Uani 1 1 d U
H9 H 0.3899 0.5682 0.6332 0.038 Uiso 1 1 calc R
C10 C -0.355(3) 0.169(2) 0.6031(8) 0.0343(19) Uani 1 1 d U
H10A H -0.4916 0.2244 0.6027 0.041 Uiso 1 1 calc R
H10B H -0.4063 0.0379 0.6217 0.041 Uiso 1 1 calc R
C11 C -0.292(3) 0.150(2) 0.5305(7) 0.042(2) Uani 1 1 d U
H11 H -0.4231 0.0690 0.4992 0.050 Uiso 1 1 calc R
C12 C 0.063(2) 0.3251(19) 0.5406(6) 0.0378(19) Uani 1 1 d U
H12 H 0.2143 0.3801 0.5187 0.045 Uiso 1 1 calc R
C13 C -0.047(3) 0.089(2) 0.5313(8) 0.042(2) Uani 1 1 d U
H13A H -0.0160 0.0323 0.4878 0.050 Uiso 1 1 calc R
H13B H -0.0153 0.0142 0.5711 0.050 Uiso 1 1 calc R
C14 C -0.152(2) 0.338(2) 0.5006(6) 0.0400(19) Uani 1 1 d U
C15 C -0.234(3) 0.5294(19) 0.5184(7) 0.042(3) Uani 1 1 d U
H15A H -0.2477 0.5391 0.5676 0.063 Uiso 1 1 calc R
H15B H -0.3871 0.5208 0.4942 0.063 Uiso 1 1 calc R
H15C H -0.1158 0.6442 0.5041 0.063 Uiso 1 1 calc R
C16 C -0.142(3) 0.315(2) 0.4217(7) 0.053(3) Uani 1 1 d U
H16A H 0.0021 0.4047 0.4071 0.080 Uiso 1 1 calc R
H16B H -0.2808 0.3430 0.3985 0.080 Uiso 1 1 calc R
H16C H -0.1422 0.1819 0.4101 0.080 Uiso 1 1 calc R
C17 C 0.129(3) 0.614(2) 1.0405(8) 0.0245(19) Uani 1 1 d U
C18 C 0.325(3) 0.749(2) 1.0834(8) 0.0299(19) Uani 1 1 d U
H18 H 0.4480 0.8383 1.0623 0.036 Uiso 1 1 calc R
C19 C 0.327(3) 0.744(2) 1.1521(8) 0.0320(18) Uani 1 1 d U
C20 C 0.140(3) 0.639(2) 1.1876(8) 0.0352(19) Uani 1 1 d U
C21 C -0.051(3) 0.526(2) 1.1465(8) 0.0343(19) Uani 1 1 d U
H21 H -0.1875 0.4566 1.1678 0.041 Uiso 1 1 calc R
C22 C 0.558(3) 0.862(2) 1.1957(8) 0.037(2) Uani 1 1 d U
H22A H 0.5885 1.0015 1.1875 0.044 Uiso 1 1 calc R
H22B H 0.6962 0.8197 1.1827 0.044 Uiso 1 1 calc R
C23 C 0.516(2) 0.821(2) 1.2741(7) 0.041(2) Uani 1 1 d U
H23 H 0.6548 0.8870 1.3059 0.049 Uiso 1 1 calc R
C24 C 0.156(2) 0.637(2) 1.2622(6) 0.0377(19) Uani 1 1 d U
H24 H 0.0167 0.5549 1.2844 0.045 Uiso 1 1 calc R
C25 C 0.414(3) 0.617(2) 1.2876(8) 0.044(2) Uani 1 1 d U
H25A H 0.4289 0.5861 1.3363 0.053 Uiso 1 1 calc R
H25B H 0.4712 0.5282 1.2585 0.053 Uiso 1 1 calc R
C26 C 0.268(2) 0.864(2) 1.2930(7) 0.041(2) Uani 1 1 d U
C27 C 0.251(3) 0.871(2) 1.3740(7) 0.058(3) Uani 1 1 d U
H27A H 0.2955 1.0058 1.3907 0.087 Uiso 1 1 calc R
H27B H 0.3590 0.8037 1.3959 0.087 Uiso 1 1 calc R
H27C H 0.0887 0.8075 1.3850 0.087 Uiso 1 1 calc R
C28 C 0.187(3) 1.019(2) 1.2563(8) 0.049(3) Uani 1 1 d U
H28A H 0.0188 1.0022 1.2626 0.074 Uiso 1 1 calc R
H28B H 0.2095 1.0091 1.2075 0.074 Uiso 1 1 calc R
H28C H 0.2792 1.1461 1.2747 0.074 Uiso 1 1 calc R
Cl1 Cl 0.7812(8) 0.7927(7) 0.7019(2) 0.0379(12) Uani 1 1 d .
Cl2 Cl 0.8034(8) 0.8876(6) 0.8662(2) 0.0368(12) Uani 1 1 d .
Cl3 Cl -0.6255(7) 0.1925(7) 0.9322(2) 0.0405(13) Uani 1 1 d .
Cl4 Cl -0.5878(8) 0.2663(6) 1.0989(2) 0.0328(11) Uani 1 1 d .
Cu1 Cu 0.5137(2) 0.73657(17) 0.78474(8) 0.0284(5) Uani 1 1 d .
Cu2 Cu -0.3313(2) 0.33600(16) 1.01375(8) 0.0231(5) Uani 1 1 d .
N1 N 0.271(2) 0.6229(17) 0.8549(7) 0.019(3) Uani 1 1 d U
N2 N 0.268(2) 0.5415(18) 0.7236(7) 0.019(3) Uani 1 1 d .
N3 N -0.092(3) 0.4518(18) 0.9388(7) 0.024(3) Uani 1 1 d U
N4 N -0.050(3) 0.508(2) 1.0743(7) 0.027(3) Uani 1 1 d U
O1 O 0.325(2) 1.0007(17) 0.7749(6) 0.042(3) Uani 1 1 d .
H1A H 0.2214 0.9882 0.8051 0.063 Uiso 1 1 d R
H1B H 0.2559 0.9953 0.7344 0.063 Uiso 1 1 d R
O2 O -0.145(2) 0.0796(14) 1.0253(7) 0.042(3) Uani 1 1 d .
H2A H -0.0417 0.0909 0.9950 0.063 Uiso 1 1 d R
H2B H -0.0750 0.0867 1.0658 0.063 Uiso 1 1 d R

loop_
_atom_site_aniso_label
_atom_site_aniso_U_11
_atom_site_aniso_U_22
_atom_site_aniso_U_33
_atom_site_aniso_U_23
_atom_site_aniso_U_13
_atom_site_aniso_U_12
C1 0.025(3) 0.025(3) 0.019(3) -0.002(3) -0.001(3) 0.005(3)
C2 0.026(3) 0.024(4) 0.019(3) -0.001(3) 0.000(3) 0.002(3)
C3 0.024(3) 0.024(3) 0.018(3) -0.004(3) 0.000(3) 0.005(3)
C4 0.025(3) 0.023(3) 0.019(3) -0.008(3) -0.002(3) 0.002(3)
C5 0.025(3) 0.026(3) 0.018(3) -0.002(3) 0.002(3) 0.004(3)
C6 0.030(4) 0.032(4) 0.017(4) -0.002(3) 0.004(3) 0.004(3)
C7 0.035(3) 0.035(3) 0.019(3) -0.005(3) 0.002(3) 0.001(3)
C8 0.037(3) 0.039(3) 0.021(3) -0.002(3) 0.001(3) 0.001(3)
C9 0.035(3) 0.036(3) 0.020(3) -0.005(3) 0.004(3) 0.002(3)
C10 0.039(3) 0.038(3) 0.021(3) -0.005(3) 0.002(3) 0.002(3)
C11 0.047(4) 0.044(4) 0.023(4) -0.009(3) -0.002(4) -0.005(4)
C12 0.042(4) 0.041(4) 0.022(4) -0.007(3) 0.005(3) -0.002(3)
C13 0.045(4) 0.047(4) 0.026(4) -0.004(3) 0.000(3) 0.000(3)
C14 0.045(4) 0.045(4) 0.023(4) -0.003(3) 0.002(3) 0.000(3)
C15 0.055(5) 0.035(5) 0.029(5) -0.002(4) -0.001(5) 0.003(5)
C16 0.061(7) 0.064(7) 0.024(6) -0.012(5) 0.006(5) 0.000(6)
C17 0.023(3) 0.028(3) 0.019(3) 0.002(3) -0.002(3) 0.001(3)
C18 0.030(3) 0.034(3) 0.021(3) -0.004(3) 0.001(3) 0.001(3)
C19 0.033(3) 0.035(3) 0.022(3) -0.010(3) 0.000(3) 0.000(3)
C20 0.035(3) 0.040(3) 0.024(3) -0.009(3) -0.001(3) 0.001(3)
C21 0.036(3) 0.037(3) 0.022(3) -0.006(3) 0.000(3) -0.003(3)
C22 0.038(3) 0.041(3) 0.025(3) -0.008(3) 0.001(3) -0.001(3)
C23 0.042(4) 0.045(4) 0.025(4) -0.006(3) -0.009(3) -0.003(3)
C24 0.041(3) 0.041(3) 0.024(3) -0.008(3) 0.000(3) -0.001(3)
C25 0.048(4) 0.045(4) 0.029(4) -0.007(3) -0.004(3) -0.002(3)
C26 0.044(4) 0.043(4) 0.026(3) -0.010(3) 0.001(3) -0.004(3)
C27 0.055(7) 0.065(7) 0.040(6) -0.016(6) 0.004(6) -0.008(6)
C28 0.049(6) 0.055(6) 0.036(6) -0.009(5) -0.002(5) 0.001(5)
Cl1 0.024(2) 0.053(3) 0.034(3) 0.002(2) 0.015(2) 0.004(2)
Cl2 0.028(3) 0.043(3) 0.037(3) -0.004(2) 0.008(2) 0.005(2)
Cl3 0.019(3) 0.066(3) 0.027(3) -0.023(2) -0.011(2) -0.002(2)
Cl4 0.033(3) 0.035(2) 0.025(2) -0.0040(18) 0.000(2) 0.000(2)
Cu1 0.0268(12) 0.0309(11) 0.0237(12) -0.0051(9) 0.0087(10) 0.0000(9)
Cu2 0.0189(10) 0.0285(11) 0.0169(11) -0.0053(8) -0.0083(9) 0.0006(8)
N1 0.022(6) 0.020(5) 0.013(6) -0.004(4) 0.011(5) 0.000(5)
N2 0.018(6) 0.023(6) 0.021(6) -0.001(5) 0.010(5) 0.010(5)
N3 0.029(6) 0.019(6) 0.015(6) 0.002(5) -0.011(5) -0.004(5)
N4 0.026(6) 0.035(6) 0.017(6) -0.010(5) -0.001(5) 0.006(5)
O1 0.044(8) 0.075(9) 0.015(6) 0.001(6) 0.014(6) 0.025(7)
O2 0.026(7) 0.023(6) 0.071(10) 0.002(6) -0.004(7) -0.002(5)

loop_
_atom_type_symbol
_atom_type_description
_atom_type_scat_dispersion_real
_atom_type_scat_dispersion_imag
_atom_type_scat_source
C C 0.0033 0.0016 'International Tables Vol C Tables 4.2.6.8 and 6.1.1.4'
H H 0.0000 0.0000 'International Tables Vol C Tables 4.2.6.8 and 6.1.1.4'
N N 0.0061 0.0033 'International Tables Vol C Tables 4.2.6.8 and 6.1.1.4'
O O 0.0106 0.0060 'International Tables Vol C Tables 4.2.6.8 and 6.1.1.4'
Cl Cl 0.1484 0.1585 'International Tables Vol C Tables 4.2.6.8 and 6.1.1.4'
Cu Cu 0.3201 1.2651 'International Tables Vol C Tables 4.2.6.8 and 6.1.1.4'

loop_
_geom_angle_atom_site_label_1
_geom_angle_atom_site_label_2
_geom_angle_atom_site_label_3
_geom_angle
N1 C1 C2 117.8(14)
N1 C1 C5 120.3(14)
C2 C1 C5 121.7(15)
N3 C2 C1 122.2(17)
N3 C2 H2 118.9
C1 C2 H2 118.9
C4 C3 C17 126.8(16)
C4 C3 N3 120.8(15)
C17 C3 N3 112.4(14)
C3 C4 N1 119.0(16)
C3 C4 H4 120.5
N1 C4 H4 120.5
C6 C5 N2 128.4(15)
C6 C5 C1 123.1(16)
N2 C5 C1 108.5(14)
C5 C6 C7 118.9(16)
C5 C6 H6 120.6
C7 C6 H6 120.6
C6 C7 C10 130.7(15)
C6 C7 C8 113.0(14)
C10 C7 C8 116.2(13)
C9 C8 C7 120.9(14)
C9 C8 C12 125.9(14)
C7 C8 C12 113.1(13)
N2 C9 C8 126.4(16)
N2 C9 H9 116.8
C8 C9 H9 116.8
C7 C10 C11 115.0(14)
C7 C10 H10A 108.5
C11 C10 H10A 108.5
C7 C10 H10B 108.5
C11 C10 H10B 108.5
H10A C10 H10B 107.5
C10 C11 C14 114.9(12)
C10 C11 C13 108.9(12)
C14 C11 C13 85.3(11)
C10 C11 H11 114.7
C14 C11 H11 114.7
C13 C11 H11 114.7
C14 C12 C8 113.0(12)
C14 C12 C13 86.1(10)
C8 C12 C13 108.9(11)
C14 C12 H12 115.1
C8 C12 H12 115.1
C13 C12 H12 115.1
C11 C13 C12 80.8(10)
C11 C13 H13A 115.1
C12 C13 H13A 115.1
C11 C13 H13B 115.1
C12 C13 H13B 115.1
H13A C13 H13B 112.2
C12 C14 C11 89.9(11)
C12 C14 C16 114.5(12)
C11 C14 C16 111.0(11)
C12 C14 C15 113.9(12)
C11 C14 C15 116.3(11)
C16 C14 C15 110.0(12)
C14 C15 H15A 109.5
C14 C15 H15B 109.5
H15A C15 H15B 109.5
C14 C15 H15C 109.5
H15A C15 H15C 109.5
H15B C15 H15C 109.5
C14 C16 H16A 109.5
C14 C16 H16B 109.5
H16A C16 H16B 109.5
C14 C16 H16C 109.5
H16A C16 H16C 109.5
H16B C16 H16C 109.5
N4 C17 C3 119.5(16)
N4 C17 C18 115.8(14)
C3 C17 C18 124.7(16)
C19 C18 C17 120.1(16)
C19 C18 H18 119.9
C17 C18 H18 119.9
C18 C19 C20 124.2(16)
C18 C19 C22 118.7(15)
C20 C19 C22 117.1(13)
C19 C20 C21 114.5(14)
C19 C20 C24 121.5(14)
C21 C20 C24 123.7(14)
C20 C21 N4 123.3(15)
C20 C21 H21 118.3
N4 C21 H21 118.3
C19 C22 C23 107.9(13)
C19 C22 H22A 110.1
C23 C22 H22A 110.1
C19 C22 H22B 110.1
C23 C22 H22B 110.1
H22A C22 H22B 108.4
C25 C23 C22 113.5(12)
C25 C23 C26 89.3(11)
C22 C23 C26 110.1(11)
C25 C23 H23 113.9
C22 C23 H23 113.9
C26 C23 H23 113.9
C20 C24 C25 108.1(12)
C20 C24 C26 108.9(11)
C25 C24 C26 83.0(9)
C20 C24 H24 117.2
C25 C24 H24 117.2
C26 C24 H24 117.2
C23 C25 C24 89.4(11)
C23 C25 H25A 113.7
C24 C25 H25A 113.7
C23 C25 H25B 113.7
C24 C25 H25B 113.7
H25A C25 H25B 111.0
C28 C26 C27 114.2(12)
C28 C26 C23 119.1(12)
C27 C26 C23 110.7(11)
C28 C26 C24 116.7(11)
C27 C26 C24 110.0(11)
C23 C26 C24 81.9(9)
C26 C27 H27A 109.5
C26 C27 H27B 109.5
H27A C27 H27B 109.5
C26 C27 H27C 109.5
H27A C27 H27C 109.5
H27B C27 H27C 109.5
C26 C28 H28A 109.5
C26 C28 H28B 109.5
H28A C28 H28B 109.5
C26 C28 H28C 109.5
H28A C28 H28C 109.5
H28B C28 H28C 109.5
N2 Cu1 N1 80.2(5)
N2 Cu1 Cl2 165.5(4)
N1 Cu1 Cl2 93.9(4)
N2 Cu1 Cl1 92.1(4)
N1 Cu1 Cl1 167.3(4)
Cl2 Cu1 Cl1 91.13(19)
N2 Cu1 O1 96.7(5)
N1 Cu1 O1 86.5(4)
Cl2 Cu1 O1 96.1(3)
Cl1 Cu1 O1 104.5(3)
N4 Cu2 N3 79.3(6)
N4 Cu2 Cl3 169.0(4)
N3 Cu2 Cl3 92.0(4)
N4 Cu2 Cl4 95.7(4)
N3 Cu2 Cl4 169.9(4)
Cl3 Cu2 Cl4 91.83(18)
N4 Cu2 O2 87.9(5)
N3 Cu2 O2 88.0(5)
Cl3 Cu2 O2 98.6(3)
Cl4 Cu2 O2 100.6(3)
C1 N1 C4 120.8(14)
C1 N1 Cu1 114.3(11)
C4 N1 Cu1 124.9(11)
C9 N2 C5 112.2(14)
C9 N2 Cu1 130.9(12)
C5 N2 Cu1 116.2(10)
C2 N3 C3 119.1(15)
C2 N3 Cu2 127.7(13)
C3 N3 Cu2 113.2(11)
C17 N4 C21 121.3(15)
C17 N4 Cu2 115.3(11)
C21 N4 Cu2 123.2(12)
Cu1 O1 H1A 109.3
Cu1 O1 H1B 109.0
H1A O1 H1B 109.5
Cu2 O2 H2A 109.2
Cu2 O2 H2B 109.4
H2A O2 H2B 109.5

loop_
_geom_bond_atom_site_label_1
_geom_bond_atom_site_label_2
_geom_bond_distance
C1 N1 1.30(2)
C1 C2 1.48(2)
C1 C5 1.46(2)
C2 N3 1.23(2)
C2 H2 0.9300
C3 C4 1.33(2)
C3 C17 1.42(2)
C3 N3 1.42(2)
C4 N1 1.400(19)
C4 H4 0.9300
C5 C6 1.31(2)
C5 N2 1.43(2)
C6 C7 1.44(2)
C6 H6 0.9300
C7 C10 1.46(2)
C7 C8 1.47(2)
C8 C9 1.36(2)
C8 C12 1.545(17)
C9 N2 1.301(19)
C9 H9 0.9300
C10 C11 1.481(19)
C10 H10A 0.9700
C10 H10B 0.9700
C11 C14 1.495(18)
C11 C13 1.59(2)
C11 H11 0.9800
C12 C14 1.441(18)
C12 C13 1.614(19)
C12 H12 0.9800
C13 H13A 0.9700
C13 H13B 0.9700
C14 C16 1.532(17)
C14 C15 1.585(18)
C15 H15A 0.9600
C15 H15B 0.9600
C15 H15C 0.9600
C16 H16A 0.9600
C16 H16B 0.9600
C16 H16C 0.9600
C17 N4 1.31(2)
C17 C18 1.46(2)
C18 C19 1.32(2)
C18 H18 0.9300
C19 C20 1.36(2)
C19 C22 1.55(2)
C20 C21 1.37(2)
C20 C24 1.435(18)
C21 N4 1.39(2)
C21 H21 0.9300
C22 C23 1.56(2)
C22 H22A 0.9700
C22 H22B 0.9700
C23 C25 1.432(19)
C23 C26 1.601(19)
C23 H23 0.9800
C24 C25 1.58(2)
C24 C26 1.638(18)
C24 H24 0.9800
C25 H25A 0.9700
C25 H25B 0.9700
C26 C28 1.473(18)
C26 C27 1.570(18)
C27 H27A 0.9600
C27 H27B 0.9600
C27 H27C 0.9600
C28 H28A 0.9600
C28 H28B 0.9600
C28 H28C 0.9600
Cl1 Cu1 2.253(5)
Cl2 Cu1 2.245(5)
Cl3 Cu2 2.248(4)
Cl4 Cu2 2.248(5)
Cu1 N2 1.991(14)
Cu1 N1 2.023(13)
Cu1 O1 2.401(11)
Cu2 N4 2.026(15)
Cu2 N3 2.080(15)
Cu2 O2 2.347(10)
O1 H1A 0.8500
O1 H1B 0.8500
O2 H2A 0.8499
O2 H2B 0.8501
